data_2232632
loop_
_publ_author_name
'Lee, Jae Kyun'
'Min, Sun-Joon'
'Cho, Yong Seo'
'Cha, Joo Hwan'
'Sato, Hiroyasu'

_publ_section_title
;
 2,2-[(<i>E</i>)-3,3-Diphenylprop-2-ene-1,1-diyl]bis(3-hydroxycyclohex-2-en-1-one)
;
_journal_coeditor_code CV5195
_journal_issue 12
_journal_name_full 'Acta Crystallographica Section E'
_journal_page_first o3407
_journal_paper_doi 10.1107/S1600536811048355
_journal_volume 67
_journal_year 2011
_chemical_formula_iupac 'C27 H26 O4'
_chemical_formula_moiety 'C27 H26 O4'
_chemical_formula_sum 'C27 H26 O4'
_chemical_formula_weight 414.50
_chemical_name_systematic
;
2,2-[(<i>E</i>)-3,3-Diphenylprop-2-ene-1,1-diyl]bis(3-hydroxycyclohex-2-
en-1-one)
;
_space_group_IT_number 61
_symmetry_cell_setting orthorhombic
_symmetry_space_group_name_Hall '-P 2ac 2ab'
_symmetry_space_group_name_H-M 'P b c a'
_atom_sites_solution_hydrogens geom
_atom_sites_solution_primary direct
_atom_sites_solution_secondary difmap
_cell_angle_alpha 90.0000
_cell_angle_beta 90.0000
_cell_angle_gamma 90.0000
_cell_formula_units_Z 8
_cell_length_a 9.7329(5)
_cell_length_b 18.6106(9)
_cell_length_c 24.6522(12)
_cell_measurement_reflns_used 22114
_cell_measurement_temperature 296
_cell_measurement_theta_max 27.43
_cell_measurement_theta_min 3.03
_cell_volume 4465.4(4)
_computing_cell_refinement 'RAPID-AUTO (Rigaku, 2006)'
_computing_data_collection 'RAPID-AUTO (Rigaku, 2006)'
_computing_data_reduction 'RAPID-AUTO (Rigaku, 2006)'
_computing_molecular_graphics 'CrystalStructure (Rigaku, 2010)'
_computing_publication_material 'CrystalStructure (Rigaku, 2010)'
_computing_structure_refinement 'SHELXL97 (Sheldrick, 2008)'
_computing_structure_solution 'SHELXS97 (Sheldrick, 2008)'
_diffrn_ambient_temperature 296
_diffrn_detector_area_resol_mean 10.000
_diffrn_measured_fraction_theta_full 0.998
_diffrn_measured_fraction_theta_max 0.998
_diffrn_measurement_device_type 'Rigaku R-AXIS RAPID'
_diffrn_measurement_method \w
_diffrn_radiation_type 'Mo K\a'
_diffrn_radiation_wavelength 0.71075
_diffrn_reflns_av_R_equivalents 0.0370
_diffrn_reflns_limit_h_max 12
_diffrn_reflns_limit_h_min -12
_diffrn_reflns_limit_k_max 24
_diffrn_reflns_limit_k_min -23
_diffrn_reflns_limit_l_max 31
_diffrn_reflns_limit_l_min -31
_diffrn_reflns_number 39377
_diffrn_reflns_theta_full 27.43
_diffrn_reflns_theta_max 27.43
_diffrn_standards_number 0
_exptl_absorpt_coefficient_mu 0.082
_exptl_absorpt_correction_T_max 0.984
_exptl_absorpt_correction_T_min 0.793
_exptl_absorpt_correction_type multi-scan
_exptl_absorpt_process_details '(ABSCOR; Rigaku, 1995)'
_exptl_crystal_colour colorless
_exptl_crystal_density_diffrn 1.233
_exptl_crystal_density_method 'not measured'
_exptl_crystal_description chunk
_exptl_crystal_F_000 1760.00
_exptl_crystal_size_max 0.400
_exptl_crystal_size_mid 0.300
_exptl_crystal_size_min 0.200
_refine_diff_density_max 0.320
_refine_diff_density_min -0.420
_refine_ls_extinction_method none
_refine_ls_goodness_of_fit_ref 1.105
_refine_ls_hydrogen_treatment constr
_refine_ls_number_parameters 280
_refine_ls_number_reflns 5084
_refine_ls_number_restraints 256
_refine_ls_R_factor_gt 0.0653
_refine_ls_shift/su_max 0.000
_refine_ls_structure_factor_coef Fsqd
_refine_ls_weighting_details 'w = 1/[\s^2^(Fo^2^)+(0.1198P)^2^+0.5762P] where P=(Fo^2^+2Fc^2^)/3'
_refine_ls_weighting_scheme calc
_refine_ls_wR_factor_ref 0.2305
_reflns_number_gt 2954
_reflns_number_total 5084
_reflns_threshold_expression F^2^>2\s(F^2^)
_cod_data_source_file cv5195.cif
_cod_data_source_block I
_cod_database_code 2232632
_cod_database_fobs_code 2232632

loop_
_symmetry_equiv_pos_site_id
_symmetry_equiv_pos_as_xyz
1 +X,+Y,+Z
2 1/2-X,1/2+Y,+Z
3 +X,1/2-Y,1/2+Z
4 1/2-X,-Y,1/2+Z
5 -X,-Y,-Z
6 1/2+X,1/2-Y,-Z
7 -X,1/2+Y,1/2-Z
8 1/2+X,+Y,1/2-Z

loop_
_atom_site_type_symbol
_atom_site_label
_atom_site_fract_x
_atom_site_fract_y
_atom_site_fract_z
_atom_site_U_iso_or_equiv
_atom_site_adp_type
_atom_site_calc_flag
_atom_site_refinement_flags
_atom_site_occupancy
_atom_site_symmetry_multiplicity
O O1 0.3447(3) 0.12993(17) 0.59891(10) 0.1037(9) Uani d . 1.0 8
O O2 0.4623(4) -0.03776(13) 0.73273(12) 0.1042(9) Uani d . 1.0 8
O O3 0.4111(3) 0.23227(14) 0.66394(11) 0.1008(9) Uani d . 1.0 8
O O4 0.5611(3) 0.06587(16) 0.79289(10) 0.1021(9) Uani d . 1.0 8
C C1 0.7090(3) 0.00329(14) 0.59987(10) 0.0554(7) Uani d . 1.0 8
C C2 0.6468(4) -0.03816(17) 0.56032(14) 0.0722(8) Uani d . 1.0 8
C C3 0.6552(4) -0.1130(2) 0.56267(18) 0.0927(10) Uani d . 1.0 8
C C4 0.7271(5) -0.1457(2) 0.60269(18) 0.0990(11) Uani d . 1.0 8
C C5 0.7898(5) -0.1058(3) 0.64118(17) 0.0999(11) Uani d . 1.0 8
C C6 0.7814(4) -0.03125(18) 0.64031(13) 0.0779(9) Uani d . 1.0 8
C C7 0.7742(3) 0.11899(14) 0.55144(11) 0.0585(7) Uani d . 1.0 8
C C8 0.7184(4) 0.17727(15) 0.52409(12) 0.0734(8) Uani d . 1.0 8
C C9 0.7915(5) 0.21151(18) 0.48286(14) 0.0883(10) Uani d . 1.0 8
C C10 0.9201(5) 0.1874(2) 0.46851(15) 0.0948(11) Uani d . 1.0 8
C C11 0.9762(4) 0.1296(3) 0.49499(16) 0.0968(11) Uani d . 1.0 8
C C12 0.9032(4) 0.0949(2) 0.53547(13) 0.0812(9) Uani d . 1.0 8
C C13 0.4274(3) 0.04562(15) 0.66258(11) 0.0623(7) Uani d . 1.0 8
C C14 0.3404(4) 0.0670(3) 0.61918(14) 0.0844(9) Uani d . 1.0 8
C C15 0.2377(5) 0.0162(4) 0.59619(18) 0.1210(13) Uani d . 1.0 8
C C16 0.2609(7) -0.0579(4) 0.6106(3) 0.1514(17) Uani d . 1.0 8
C C17 0.2893(5) -0.0685(3) 0.6689(3) 0.1237(13) Uani d . 1.0 8
C C18 0.3990(4) -0.01717(17) 0.68890(17) 0.0847(9) Uani d . 1.0 8
C C19 0.5128(3) 0.14829(15) 0.72344(11) 0.0585(7) Uani d . 1.0 8
C C20 0.4536(4) 0.21398(16) 0.71147(14) 0.0757(8) Uani d . 1.0 8
C C21 0.4332(5) 0.2703(2) 0.75493(19) 0.1023(11) Uani d . 1.0 8
C C22 0.5221(5) 0.2585(3) 0.8042(2) 0.1110(12) Uani d . 1.0 8
C C23 0.5133(5) 0.1835(3) 0.82282(15) 0.0975(11) Uani d . 1.0 8
C C24 0.5313(4) 0.13004(19) 0.77861(13) 0.0748(8) Uani d . 1.0 8
C C25 0.5481(3) 0.09241(13) 0.68042(10) 0.0556(6) Uani d . 1.0 8
C C26 0.6300(3) 0.12232(14) 0.63315(11) 0.0588(7) Uani d . 1.0 8
C C27 0.7002(3) 0.08350(14) 0.59723(10) 0.0533(6) Uani d . 1.0 8
H H2 0.5993 -0.0162 0.5321 0.0867 Uiso calc R 1.0 8
H H2A 0.5016 -0.0033 0.7465 0.1251 Uiso calc R 1.0 8
H H3 0.6111 -0.1406 0.5365 0.1112 Uiso calc R 1.0 8
H H3A 0.4045 0.1964 0.6448 0.1210 Uiso calc R 1.0 8
H H4 0.7334 -0.1955 0.6037 0.1188 Uiso calc R 1.0 8
H H5 0.8391 -0.1284 0.6686 0.1198 Uiso calc R 1.0 8
H H6 0.8249 -0.0045 0.6672 0.0934 Uiso calc R 1.0 8
H H8 0.6313 0.1937 0.5333 0.0881 Uiso calc R 1.0 8
H H9 0.7533 0.2507 0.4650 0.1060 Uiso calc R 1.0 8
H H10 0.9688 0.2102 0.4410 0.1138 Uiso calc R 1.0 8
H H11 1.0636 0.1137 0.4857 0.1162 Uiso calc R 1.0 8
H H12 0.9411 0.0548 0.5522 0.0975 Uiso calc R 1.0 8
H H15A 0.1469 0.0302 0.6086 0.1452 Uiso calc R 1.0 8
H H15B 0.2387 0.0204 0.5570 0.1452 Uiso calc R 1.0 8
H H16A 0.3380 -0.0760 0.5898 0.1817 Uiso calc R 1.0 8
H H16B 0.1805 -0.0858 0.6008 0.1817 Uiso calc R 1.0 8
H H17A 0.3193 -0.1176 0.6749 0.1485 Uiso calc R 1.0 8
H H17B 0.2055 -0.0611 0.6895 0.1485 Uiso calc R 1.0 8
H H21A 0.4536 0.3172 0.7398 0.1228 Uiso calc R 1.0 8
H H21B 0.3376 0.2703 0.7660 0.1228 Uiso calc R 1.0 8
H H22A 0.6168 0.2699 0.7954 0.1332 Uiso calc R 1.0 8
H H22B 0.4928 0.2904 0.8331 0.1332 Uiso calc R 1.0 8
H H23A 0.4244 0.1760 0.8397 0.1170 Uiso calc R 1.0 8
H H23B 0.5831 0.1755 0.8502 0.1170 Uiso calc R 1.0 8
H H25 0.6112 0.0592 0.6986 0.0667 Uiso calc R 1.0 8
H H26 0.6313 0.1720 0.6289 0.0705 Uiso calc R 1.0 8

loop_
_atom_site_aniso_label
_atom_site_aniso_U_11
_atom_site_aniso_U_22
_atom_site_aniso_U_33
_atom_site_aniso_U_12
_atom_site_aniso_U_13
_atom_site_aniso_U_23
O1 0.0898(18) 0.144(3) 0.0776(16) 0.0116(16) -0.0078(13) 0.0304(15)
O2 0.128(3) 0.0688(14) 0.116(2) 0.0128(14) 0.0350(17) 0.0296(13)
O3 0.121(2) 0.0856(16) 0.0962(17) 0.0352(14) 0.0053(15) 0.0228(13)
O4 0.124(2) 0.1130(19) 0.0692(14) 0.0320(16) -0.0050(14) 0.0242(13)
C1 0.0512(14) 0.0608(14) 0.0543(13) 0.0046(11) 0.0098(11) 0.0040(11)
C2 0.0661(17) 0.0759(17) 0.0747(17) 0.0026(14) 0.0053(14) -0.0115(14)
C3 0.091(3) 0.0774(19) 0.109(3) -0.0065(17) 0.0249(19) -0.0282(18)
C4 0.115(3) 0.0672(19) 0.114(3) 0.0118(18) 0.050(3) 0.0060(17)
C5 0.122(3) 0.085(2) 0.093(3) 0.035(2) 0.020(2) 0.0243(18)
C6 0.089(2) 0.0776(18) 0.0669(17) 0.0216(16) -0.0011(15) 0.0072(14)
C7 0.0601(15) 0.0628(14) 0.0527(14) -0.0097(12) 0.0039(12) 0.0023(11)
C8 0.095(2) 0.0590(15) 0.0663(17) -0.0012(14) 0.0127(15) 0.0050(13)
C9 0.127(3) 0.0663(17) 0.0715(18) -0.0156(18) 0.0096(19) 0.0097(15)
C10 0.109(3) 0.098(3) 0.078(2) -0.0418(19) 0.0207(19) 0.0051(17)
C11 0.073(2) 0.130(3) 0.087(3) -0.0221(19) 0.0222(17) 0.015(2)
C12 0.0604(17) 0.108(3) 0.0753(19) -0.0035(16) 0.0106(15) 0.0189(17)
C13 0.0622(15) 0.0632(14) 0.0616(14) 0.0007(12) 0.0159(12) -0.0061(12)
C14 0.0632(17) 0.125(3) 0.0653(17) -0.0046(17) 0.0066(14) -0.0188(17)
C15 0.089(3) 0.172(3) 0.102(3) -0.021(3) 0.003(2) -0.049(3)
C16 0.115(3) 0.156(3) 0.183(4) -0.032(3) 0.016(3) -0.080(4)
C17 0.102(3) 0.077(2) 0.192(4) -0.0203(19) 0.038(3) -0.022(3)
C18 0.088(2) 0.0587(15) 0.107(3) -0.0004(14) 0.0357(17) -0.0062(15)
C19 0.0543(14) 0.0617(14) 0.0595(14) 0.0039(11) 0.0040(11) -0.0001(11)
C20 0.0781(18) 0.0635(15) 0.0855(18) 0.0118(14) 0.0137(16) 0.0040(14)
C21 0.104(3) 0.0751(19) 0.127(3) 0.0137(19) 0.021(2) -0.0224(19)
C22 0.096(3) 0.119(3) 0.118(3) -0.011(3) 0.022(2) -0.048(3)
C23 0.087(3) 0.128(3) 0.078(2) 0.002(2) 0.0019(18) -0.0303(19)
C24 0.0682(17) 0.0945(19) 0.0617(15) 0.0056(15) -0.0025(14) -0.0035(14)
C25 0.0572(14) 0.0559(13) 0.0536(13) 0.0053(11) 0.0061(11) 0.0041(11)
C26 0.0618(15) 0.0537(13) 0.0609(15) -0.0004(12) 0.0064(13) 0.0056(12)
C27 0.0470(13) 0.0602(15) 0.0527(14) -0.0012(11) 0.0017(11) 0.0039(12)

loop_
_atom_type_symbol
_atom_type_description
_atom_type_scat_dispersion_real
_atom_type_scat_dispersion_imag
_atom_type_scat_source
C C 0.0033 0.0016
;
International Tables for Crystallography
(1992, Vol. C, Tables 4.2.6.8 and 6.1.1.4)
;
H H 0.0000 0.0000
;
International Tables for Crystallography
(1992, Vol. C, Table 6.1.1.4)
;
O O 0.0106 0.0060
;
International Tables for Crystallography
(1992, Vol. C, Tables 4.2.6.8 and 6.1.1.4)
;

loop_
_geom_angle_atom_site_label_1
_geom_angle_atom_site_label_2
_geom_angle_atom_site_label_3
_geom_angle
_geom_angle_publ_flag
C2 C1 C6 118.2(3) no
C2 C1 C27 120.1(3) no
C6 C1 C27 121.7(3) no
C1 C2 C3 120.1(4) no
C2 C3 C4 120.6(4) no
C3 C4 C5 119.9(4) no
C4 C5 C6 120.8(4) no
C1 C6 C5 120.4(4) no
C8 C7 C12 117.9(3) no
C8 C7 C27 121.6(3) no
C12 C7 C27 120.5(3) no
C7 C8 C9 120.8(4) no
C8 C9 C10 120.2(4) no
C9 C10 C11 119.7(4) no
C10 C11 C12 120.3(4) no
C7 C12 C11 121.1(4) no
C14 C13 C18 118.5(3) no
C14 C13 C25 121.0(3) no
C18 C13 C25 120.4(3) no
O1 C14 C13 122.2(4) no
O1 C14 C15 117.2(4) no
C13 C14 C15 120.6(4) no
C14 C15 C16 114.1(5) no
C15 C16 C17 113.5(5) no
C16 C17 C18 111.3(5) no
O2 C18 C13 123.5(4) no
O2 C18 C17 114.7(4) no
C13 C18 C17 121.9(4) no
C20 C19 C24 118.1(3) no
C20 C19 C25 123.3(3) no
C24 C19 C25 118.5(3) no
O3 C20 C19 124.1(3) no
O3 C20 C21 114.8(3) no
C19 C20 C21 121.1(3) no
C20 C21 C22 113.2(4) no
C21 C22 C23 110.9(4) no
C22 C23 C24 113.5(4) no
O4 C24 C19 121.2(3) no
O4 C24 C23 116.8(3) no
C19 C24 C23 122.0(3) no
C13 C25 C19 114.6(3) no
C13 C25 C26 113.1(3) no
C19 C25 C26 113.7(2) no
C25 C26 C27 125.5(3) no
C1 C27 C7 116.5(3) no
C1 C27 C26 122.8(3) no
C7 C27 C26 120.7(3) no
C18 O2 H2A 109.468 no
C20 O3 H3A 109.476 no
C1 C2 H2 119.945 no
C3 C2 H2 119.954 no
C2 C3 H3 119.715 no
C4 C3 H3 119.711 no
C3 C4 H4 120.074 no
C5 C4 H4 120.054 no
C4 C5 H5 119.609 no
C6 C5 H5 119.607 no
C1 C6 H6 119.803 no
C5 C6 H6 119.787 no
C7 C8 H8 119.634 no
C9 C8 H8 119.606 no
C8 C9 H9 119.923 no
C10 C9 H9 119.904 no
C9 C10 H10 120.164 no
C11 C10 H10 120.158 no
C10 C11 H11 119.834 no
C12 C11 H11 119.832 no
C7 C12 H12 119.449 no
C11 C12 H12 119.447 no
C14 C15 H15A 108.733 no
C14 C15 H15B 108.738 no
C16 C15 H15A 108.748 no
C16 C15 H15B 108.746 no
H15A C15 H15B 107.626 no
C15 C16 H16A 108.872 no
C15 C16 H16B 108.870 no
C17 C16 H16A 108.872 no
C17 C16 H16B 108.877 no
H16A C16 H16B 107.718 no
C16 C17 H17A 109.355 no
C16 C17 H17B 109.364 no
C18 C17 H17A 109.367 no
C18 C17 H17B 109.380 no
H17A C17 H17B 107.993 no
C20 C21 H21A 108.948 no
C20 C21 H21B 108.946 no
C22 C21 H21A 108.929 no
C22 C21 H21B 108.933 no
H21A C21 H21B 107.750 no
C21 C22 H22A 109.454 no
C21 C22 H22B 109.456 no
C23 C22 H22A 109.464 no
C23 C22 H22B 109.452 no
H22A C22 H22B 108.047 no
C22 C23 H23A 108.861 no
C22 C23 H23B 108.865 no
C24 C23 H23A 108.863 no
C24 C23 H23B 108.867 no
H23A C23 H23B 107.718 no
C13 C25 H25 104.699 no
C19 C25 H25 104.698 no
C26 C25 H25 104.697 no
C25 C26 H26 117.235 no
C27 C26 H26 117.232 no

loop_
_geom_bond_atom_site_label_1
_geom_bond_atom_site_label_2
_geom_bond_distance
_geom_bond_publ_flag
O1 C14 1.274(6) no
O2 C18 1.301(5) no
O3 C20 1.289(5) no
O4 C24 1.278(5) no
C1 C2 1.383(5) no
C1 C6 1.380(5) no
C1 C27 1.497(4) no
C2 C3 1.396(5) no
C3 C4 1.354(6) no
C4 C5 1.350(6) no
C5 C6 1.389(6) no
C7 C8 1.388(4) no
C7 C12 1.389(5) no
C7 C27 1.493(4) no
C8 C9 1.395(5) no
C9 C10 1.375(6) no
C10 C11 1.371(6) no
C11 C12 1.385(6) no
C13 C14 1.421(5) no
C13 C18 1.365(5) no
C13 C25 1.527(4) no
C14 C15 1.488(7) no
C15 C16 1.442(9) no
C16 C17 1.476(10) no
C17 C18 1.516(6) no
C19 C20 1.383(5) no
C19 C24 1.413(5) no
C19 C25 1.525(4) no
C20 C21 1.512(6) no
C21 C22 1.507(7) no
C22 C23 1.471(7) no
C23 C24 1.487(6) no
C25 C26 1.518(4) no
C26 C27 1.332(4) no
O2 H2A 0.820 no
O3 H3A 0.820 no
C2 H2 0.930 no
C3 H3 0.930 no
C4 H4 0.930 no
C5 H5 0.930 no
C6 H6 0.930 no
C8 H8 0.930 no
C9 H9 0.930 no
C10 H10 0.930 no
C11 H11 0.930 no
C12 H12 0.930 no
C15 H15A 0.970 no
C15 H15B 0.970 no
C16 H16A 0.970 no
C16 H16B 0.970 no
C17 H17A 0.970 no
C17 H17B 0.970 no
C21 H21A 0.970 no
C21 H21B 0.970 no
C22 H22A 0.970 no
C22 H22B 0.970 no
C23 H23A 0.970 no
C23 H23B 0.970 no
C25 H25 0.980 no
C26 H26 0.930 no

loop_
_geom_contact_atom_site_label_1
_geom_contact_atom_site_label_2
_geom_contact_distance
_geom_contact_site_symmetry_2
_geom_contact_publ_flag
O1 O3 2.572(4) . no
O1 C18 3.563(5) . no
O1 C19 3.495(4) . no
O1 C20 3.357(5) . no
O1 C25 2.906(4) . no
O1 C26 2.906(4) . no
O1 C27 3.567(4) . no
O2 O4 2.616(4) . no
O2 C19 3.505(4) . no
O2 C24 3.389(5) . no
O2 C25 2.869(4) . no
O3 C13 3.477(4) . no
O3 C14 3.340(5) . no
O3 C25 2.953(4) . no
O3 C26 3.050(4) . no
O4 C13 3.487(4) . no
O4 C18 3.384(5) . no
O4 C20 3.567(5) . no
O4 C25 2.819(4) . no
C1 C4 2.779(5) . no
C1 C12 2.999(5) . no
C1 C13 3.244(4) . no
C1 C25 3.024(4) . no
C2 C5 2.737(6) . no
C2 C7 3.184(4) . no
C2 C12 3.568(5) . no
C2 C26 3.489(5) . no
C3 C6 2.736(6) . no
C6 C7 3.553(5) . no
C6 C25 3.381(5) . no
C6 C26 3.220(5) . no
C7 C10 2.796(5) . no
C8 C11 2.755(6) . no
C8 C26 3.002(4) . no
C9 C12 2.752(5) . no
C13 C16 2.824(7) . no
C13 C20 3.367(5) . no
C13 C24 3.417(5) . no
C13 C27 3.185(4) . no
C14 C17 2.848(7) . no
C14 C19 3.422(5) . no
C14 C26 3.021(5) . no
C14 C27 3.557(5) . no
C15 C18 2.842(6) . no
C18 C19 3.381(5) . no
C19 C22 2.859(6) . no
C20 C23 2.862(5) . no
C20 C26 3.096(5) . no
C21 C24 2.841(6) . no
O2 C6 3.593(5) 8_456 no
O3 C10 3.592(5) 6_456 no
O4 C14 3.477(5) 8_556 no
O4 C15 3.359(6) 8_556 no
O4 C17 3.475(6) 8_556 no
C6 O2 3.593(5) 8_556 no
C10 O3 3.592(5) 6_556 no
C10 C16 3.567(8) 5_656 no
C14 O4 3.477(5) 8_456 no
C15 O4 3.359(6) 8_456 no
C16 C10 3.567(8) 5_656 no
C17 O4 3.475(6) 8_456 no
O1 H3A 1.7743 . no
O1 H8 3.4351 . no
O1 H15A 2.6845 . no
O1 H15B 2.5074 . no
O1 H26 2.9899 . no
O2 H17A 2.4854 . no
O2 H17B 2.7518 . no
O2 H25 2.4622 . no
O3 H21A 2.4836 . no
O3 H21B 2.7095 . no
O3 H26 2.5690 . no
O4 H2A 1.8174 . no
O4 H23A 2.7028 . no
O4 H23B 2.4906 . no
O4 H25 2.3782 . no
C1 H3 3.2435 . no
C1 H5 3.2374 . no
C1 H12 2.7198 . no
C1 H25 2.8128 . no
C1 H26 3.3075 . no
C2 H4 3.2294 . no
C2 H6 3.2144 . no
C2 H12 3.3514 . no
C2 H16A 3.1720 . no
C3 H5 3.1787 . no
C3 H16A 3.2335 . no
C4 H2 3.2224 . no
C4 H6 3.2147 . no
C5 H3 3.1786 . no
C6 H2 3.2145 . no
C6 H4 3.2218 . no
C6 H12 3.1131 . no
C6 H25 2.7642 . no
C7 H2 3.0743 . no
C7 H9 3.2545 . no
C7 H11 3.2507 . no
C7 H26 2.5603 . no
C8 H10 3.2420 . no
C8 H12 3.2211 . no
C8 H26 2.7215 . no
C9 H11 3.2142 . no
C10 H8 3.2358 . no
C10 H12 3.2245 . no
C11 H9 3.2140 . no
C12 H8 3.2226 . no
C12 H10 3.2311 . no
C13 H2A 2.3721 . no
C13 H3A 2.8489 . no
C13 H15A 3.0501 . no
C13 H15B 3.2200 . no
C13 H16A 3.0166 . no
C13 H17A 3.2289 . no
C13 H17B 3.0071 . no
C13 H26 3.1871 . no
C14 H3A 2.5669 . no
C14 H16A 2.7581 . no
C14 H16B 3.2724 . no
C14 H17B 3.2252 . no
C14 H25 3.2866 . no
C14 H26 3.4486 . no
C15 H17A 3.2556 . no
C15 H17B 2.7298 . no
C17 H2A 3.0662 . no
C17 H15A 2.7398 . no
C17 H15B 3.2551 . no
C18 H15A 3.2736 . no
C18 H16A 2.7422 . no
C18 H16B 3.2978 . no
C18 H25 2.5179 . no
C19 H2A 2.8798 . no
C19 H3A 2.3816 . no
C19 H21A 3.2220 . no
C19 H21B 3.0271 . no
C19 H22A 3.0478 . no
C19 H23A 3.0366 . no
C19 H23B 3.2388 . no
C19 H26 2.6372 . no
C20 H22A 2.8074 . no
C20 H22B 3.3394 . no
C20 H23A 3.2516 . no
C20 H25 3.2792 . no
C20 H26 2.7828 . no
C21 H3A 3.0564 . no
C21 H23A 2.7303 . no
C21 H23B 3.2804 . no
C23 H21A 3.2738 . no
C23 H21B 2.7372 . no
C24 H2A 2.6211 . no
C24 H21B 3.2351 . no
C24 H22A 2.7633 . no
C24 H22B 3.2931 . no
C24 H25 2.4968 . no
C25 H2A 2.4552 . no
C25 H3A 2.5440 . no
C25 H6 3.2579 . no
C26 H2 3.5965 . no
C26 H3A 2.6084 . no
C26 H6 3.1414 . no
C26 H8 2.7960 . no
C27 H2 2.6422 . no
C27 H6 2.6692 . no
C27 H8 2.6713 . no
C27 H12 2.6478 . no
C27 H25 2.6835 . no
H2 H3 2.3214 . no
H2 H16A 3.1199 . no
H2A H17A 3.2842 . no
H2A H17B 3.3817 . no
H2A H25 1.9701 . no
H3 H4 2.2811 . no
H3 H16A 3.1993 . no
H3A H8 3.5249 . no
H3A H21A 3.2817 . no
H3A H21B 3.3526 . no
H3A H25 3.5114 . no
H3A H26 2.2879 . no
H4 H5 2.2758 . no
H5 H6 2.3106 . no
H6 H12 3.2436 . no
H6 H25 2.5159 . no
H8 H9 2.3182 . no
H8 H26 2.3902 . no
H9 H10 2.3064 . no
H10 H11 2.3011 . no
H11 H12 2.3053 . no
H15A H16A 2.7532 . no
H15A H16B 2.1916 . no
H15A H17B 2.6799 . no
H15B H16A 2.1929 . no
H15B H16B 2.3219 . no
H16A H17A 2.2432 . no
H16A H17B 2.7881 . no
H16B H17A 2.3488 . no
H16B H17B 2.2477 . no
H21A H22A 2.2751 . no
H21A H22B 2.3841 . no
H21B H22A 2.8122 . no
H21B H22B 2.2707 . no
H21B H23A 2.6634 . no
H22A H23A 2.7841 . no
H22A H23B 2.2408 . no
H22B H23A 2.2353 . no
H22B H23B 2.3500 . no
H25 H26 2.7197 . no
O1 H3 3.3721 5_656 no
O1 H9 2.8650 6_456 no
O1 H10 3.3580 6_456 no
O1 H23B 2.9620 8_456 no
O2 H5 3.1939 8_456 no
O2 H6 2.8745 8_456 no
O2 H17B 3.0777 8_556 no
O2 H21A 2.9003 7_646 no
O3 H5 3.5566 2_655 no
O3 H9 3.5448 6_456 no
O3 H10 2.8553 6_456 no
O3 H17A 3.5925 2_555 no
O3 H22A 3.1148 8_456 no
O3 H23B 3.3802 8_456 no
O4 H6 2.8235 8_456 no
O4 H15A 2.6524 8_556 no
O4 H17B 2.7827 8_556 no
C2 H2 3.4576 5_656 no
C2 H11 3.3475 5_756 no
C2 H15B 3.1161 5_656 no
C3 H11 2.9851 5_756 no
C3 H15B 3.5681 5_656 no
C3 H22B 3.4522 7_646 no
C4 H10 3.3705 5_756 no
C4 H11 3.0416 5_756 no
C4 H22B 2.9167 7_646 no
C5 H11 3.4416 5_756 no
C5 H21B 3.4779 7_646 no
C5 H22B 3.4210 7_646 no
C6 H2A 3.5575 8_556 no
C7 H23A 3.2349 8_556 no
C8 H4 3.1103 2_655 no
C8 H10 3.3210 6_456 no
C8 H16A 3.4258 5_656 no
C9 H3 3.1973 2_655 no
C9 H4 3.4531 2_655 no
C9 H16A 3.3402 5_656 no
C9 H16B 3.1302 5_656 no
C10 H3A 3.5357 6_556 no
C10 H8 3.0203 6_556 no
C10 H16A 3.5602 5_656 no
C10 H16B 2.7300 5_656 no
C11 H16B 2.9261 5_656 no
C12 H15A 3.2138 1_655 no
C12 H15B 3.5876 1_655 no
C12 H15B 3.4213 5_656 no
C12 H16B 3.4596 5_656 no
C12 H23A 3.4340 8_556 no
C14 H23B 3.3039 8_456 no
C15 H2 3.5388 5_656 no
C15 H12 3.1655 1_455 no
C15 H23B 3.5767 8_456 no
C17 H22A 3.2641 7_646 no
C17 H22B 3.3764 7_646 no
C20 H22A 3.4440 8_456 no
C21 H22A 3.3203 8_456 no
C22 H4 3.4753 7_656 no
C22 H17A 2.8229 7_656 no
C22 H21B 3.5308 8_556 no
C23 H15A 3.5630 8_556 no
C24 H6 3.4777 8_456 no
C24 H15A 3.5282 8_556 no
C26 H23A 3.1072 8_556 no
C27 H23A 3.1847 8_556 no
H2 C2 3.4576 5_656 no
H2 C15 3.5388 5_656 no
H2 H2 2.5705 5_656 no
H2 H15B 2.7044 5_656 no
H2 H16A 3.5143 5_656 no
H2A C6 3.5575 8_456 no
H2A H5 3.5083 8_456 no
H2A H6 2.7375 8_456 no
H2A H17B 2.7549 8_556 no
H2A H21A 3.3852 7_646 no
H3 O1 3.3721 5_656 no
H3 C9 3.1973 2_645 no
H3 H8 3.0832 5_656 no
H3 H9 2.9899 2_645 no
H3 H11 3.2522 5_756 no
H3 H15B 3.5288 5_656 no
H3A C10 3.5357 6_456 no
H3A H9 3.2346 6_456 no
H3A H10 2.8081 6_456 no
H3A H22A 3.4478 8_456 no
H3A H23B 3.1539 8_456 no
H4 C8 3.1103 2_645 no
H4 C9 3.4531 2_645 no
H4 C22 3.4753 7_646 no
H4 H8 2.9986 2_645 no
H4 H9 3.5640 2_645 no
H4 H10 3.1126 5_756 no
H4 H11 3.3286 5_756 no
H4 H21B 3.3474 7_646 no
H4 H22B 2.7103 7_646 no
H4 H23A 3.1659 7_646 no
H4 H26 2.8640 2_645 no
H5 O2 3.1939 8_556 no
H5 O3 3.5566 2_645 no
H5 H2A 3.5083 8_556 no
H5 H21A 2.8593 2_645 no
H5 H21B 3.0184 7_646 no
H5 H22B 3.5664 7_646 no
H6 O2 2.8745 8_556 no
H6 O4 2.8235 8_556 no
H6 C24 3.4777 8_556 no
H6 H2A 2.7375 8_556 no
H6 H15A 3.5109 1_655 no
H6 H23A 3.5004 8_556 no
H8 C10 3.0203 6_456 no
H8 H3 3.0832 5_656 no
H8 H4 2.9986 2_655 no
H8 H10 2.4697 6_456 no
H9 O1 2.8650 6_556 no
H9 O3 3.5448 6_556 no
H9 H3 2.9899 2_655 no
H9 H3A 3.2346 6_556 no
H9 H4 3.5640 2_655 no
H9 H11 3.3539 6_456 no
H9 H16B 3.5312 5_656 no
H9 H23B 3.5553 3_554 no
H10 O1 3.3580 6_556 no
H10 O3 2.8553 6_556 no
H10 C4 3.3705 5_756 no
H10 C8 3.3210 6_556 no
H10 H3A 2.8081 6_556 no
H10 H4 3.1126 5_756 no
H10 H8 2.4697 6_556 no
H10 H16B 2.9215 5_656 no
H10 H26 3.2059 6_556 no
H11 C2 3.3475 5_756 no
H11 C3 2.9851 5_756 no
H11 C4 3.0416 5_756 no
H11 C5 3.4416 5_756 no
H11 H3 3.2522 5_756 no
H11 H4 3.3286 5_756 no
H11 H9 3.3539 6_556 no
H11 H12 3.2720 5_756 no
H11 H15A 3.4997 1_655 no
H11 H15B 3.0007 1_655 no
H11 H16B 3.2342 5_656 no
H12 C15 3.1655 1_655 no
H12 H11 3.2720 5_756 no
H12 H12 3.4791 5_756 no
H12 H15A 2.4806 1_655 no
H12 H15B 2.9692 1_655 no
H12 H15B 3.5027 5_656 no
H12 H23A 3.4951 8_556 no
H12 H23B 3.5698 8_556 no
H15A O4 2.6524 8_456 no
H15A C12 3.2138 1_455 no
H15A C23 3.5630 8_456 no
H15A C24 3.5282 8_456 no
H15A H6 3.5109 1_455 no
H15A H11 3.4997 1_455 no
H15A H12 2.4806 1_455 no
H15A H23B 2.9540 8_456 no
H15B C2 3.1161 5_656 no
H15B C3 3.5681 5_656 no
H15B C12 3.5876 1_455 no
H15B C12 3.4213 5_656 no
H15B H2 2.7044 5_656 no
H15B H3 3.5288 5_656 no
H15B H11 3.0007 1_455 no
H15B H12 2.9692 1_455 no
H15B H12 3.5027 5_656 no
H16A C8 3.4258 5_656 no
H16A C9 3.3402 5_656 no
H16A C10 3.5602 5_656 no
H16A H2 3.5143 5_656 no
H16A H22B 3.5374 7_646 no
H16B C9 3.1302 5_656 no
H16B C10 2.7300 5_656 no
H16B C11 2.9261 5_656 no
H16B C12 3.4596 5_656 no
H16B H9 3.5312 5_656 no
H16B H10 2.9215 5_656 no
H16B H11 3.2342 5_656 no
H17A O3 3.5925 2_545 no
H17A C22 2.8229 7_646 no
H17A H21A 3.3290 2_545 no
H17A H21A 3.2834 7_646 no
H17A H21B 3.4245 2_545 no
H17A H22A 2.3041 7_646 no
H17A H22B 2.5139 7_646 no
H17B O2 3.0777 8_456 no
H17B O4 2.7827 8_456 no
H17B H2A 2.7549 8_456 no
H17B H21A 3.0113 2_545 no
H21A O2 2.9003 7_656 no
H21A H2A 3.3852 7_656 no
H21A H5 2.8593 2_655 no
H21A H17A 3.3290 2_555 no
H21A H17A 3.2834 7_656 no
H21A H17B 3.0113 2_555 no
H21A H22A 3.5035 8_456 no
H21B C5 3.4779 7_656 no
H21B C22 3.5308 8_456 no
H21B H4 3.3474 7_656 no
H21B H5 3.0184 7_656 no
H21B H17A 3.4245 2_555 no
H21B H22A 2.6281 8_456 no
H22A O3 3.1148 8_556 no
H22A C17 3.2641 7_656 no
H22A C20 3.4440 8_556 no
H22A C21 3.3203 8_556 no
H22A H3A 3.4478 8_556 no
H22A H17A 2.3041 7_656 no
H22A H21A 3.5035 8_556 no
H22A H21B 2.6281 8_556 no
H22B C3 3.4522 7_656 no
H22B C4 2.9167 7_656 no
H22B C5 3.4210 7_656 no
H22B C17 3.3764 7_656 no
H22B H4 2.7103 7_656 no
H22B H5 3.5664 7_656 no
H22B H16A 3.5374 7_656 no
H22B H17A 2.5139 7_656 no
H23A C7 3.2349 8_456 no
H23A C12 3.4340 8_456 no
H23A C26 3.1072 8_456 no
H23A C27 3.1847 8_456 no
H23A H4 3.1659 7_656 no
H23A H6 3.5004 8_456 no
H23A H12 3.4951 8_456 no
H23A H26 2.9568 8_456 no
H23B O1 2.9620 8_556 no
H23B O3 3.3802 8_556 no
H23B C14 3.3039 8_556 no
H23B C15 3.5767 8_556 no
H23B H3A 3.1539 8_556 no
H23B H9 3.5553 3_555 no
H23B H12 3.5698 8_456 no
H23B H15A 2.9540 8_556 no
H26 H4 2.8640 2_655 no
H26 H10 3.2059 6_456 no
H26 H23A 2.9568 8_556 no

loop_
_geom_hbond_atom_site_label_D
_geom_hbond_atom_site_label_H
_geom_hbond_atom_site_label_A
_geom_hbond_distance_DH
_geom_hbond_distance_HA
_geom_hbond_distance_DA
_geom_hbond_angle_DHA
_geom_hbond_publ_flag
O2 H2A O4 0.820 1.817 2.616(4) 164.3 yes
O3 H3A O1 0.820 1.774 2.572(4) 163.8 yes

loop_
_geom_torsion_atom_site_label_1
_geom_torsion_atom_site_label_2
_geom_torsion_atom_site_label_3
_geom_torsion_atom_site_label_4
_geom_torsion
_geom_torsion_publ_flag
C2 C1 C6 C5 -0.6(5) no
C6 C1 C2 C3 1.6(5) no
C2 C1 C27 C7 -67.3(4) no
C2 C1 C27 C26 112.3(3) no
C27 C1 C2 C3 179.8(3) no
C6 C1 C27 C7 110.9(3) no
C6 C1 C27 C26 -69.5(4) no
C27 C1 C6 C5 -178.9(3) no
C1 C2 C3 C4 -1.8(6) no
C2 C3 C4 C5 1.0(7) no
C3 C4 C5 C6 0.0(7) no
C4 C5 C6 C1 -0.2(7) no
C8 C7 C12 C11 2.5(5) no
C12 C7 C8 C9 -1.6(5) no
C8 C7 C27 C1 140.6(3) no
C8 C7 C27 C26 -39.0(4) no
C27 C7 C8 C9 177.4(3) no
C12 C7 C27 C1 -40.4(4) no
C12 C7 C27 C26 140.0(3) no
C27 C7 C12 C11 -176.5(3) no
C7 C8 C9 C10 0.5(5) no
C8 C9 C10 C11 -0.1(6) no
C9 C10 C11 C12 1.0(6) no
C10 C11 C12 C7 -2.2(6) no
C14 C13 C18 O2 -172.1(3) no
C14 C13 C18 C17 7.6(5) no
C18 C13 C14 O1 167.5(3) no
C18 C13 C14 C15 -11.3(5) no
C14 C13 C25 C19 88.8(3) no
C14 C13 C25 C26 -43.7(4) no
C25 C13 C14 O1 -11.2(5) no
C25 C13 C14 C15 170.0(3) no
C18 C13 C25 C19 -89.8(4) no
C18 C13 C25 C26 137.7(3) no
C25 C13 C18 O2 6.5(5) no
C25 C13 C18 C17 -173.8(3) no
O1 C14 C15 C16 165.0(3) no
C13 C14 C15 C16 -16.2(5) no
C14 C15 C16 C17 46.8(6) no
C15 C16 C17 C18 -49.3(6) no
C16 C17 C18 O2 -157.9(4) no
C16 C17 C18 C13 22.4(6) no
C20 C19 C24 O4 166.9(3) no
C20 C19 C24 C23 -11.3(5) no
C24 C19 C20 O3 -168.4(3) no
C24 C19 C20 C21 11.1(5) no
C20 C19 C25 C13 -82.0(4) no
C20 C19 C25 C26 50.2(4) no
C25 C19 C20 O3 6.5(5) no
C25 C19 C20 C21 -174.0(3) no
C24 C19 C25 C13 92.9(3) no
C24 C19 C25 C26 -134.9(3) no
C25 C19 C24 O4 -8.3(5) no
C25 C19 C24 C23 173.6(3) no
O3 C20 C21 C22 -161.3(3) no
C19 C20 C21 C22 19.1(5) no
C20 C21 C22 C23 -48.5(5) no
C21 C22 C23 C24 48.6(5) no
C22 C23 C24 O4 162.1(3) no
C22 C23 C24 C19 -19.7(5) no
C13 C25 C26 C27 -63.5(4) no
C19 C25 C26 C27 163.6(3) no
C25 C26 C27 C1 -1.2(4) no
C25 C26 C27 C7 178.4(3) no

loop_
_cod_related_entry_id
_cod_related_entry_database
_cod_related_entry_code
1 ChemSpider 30657207
